data_1562015
loop_
_publ_author_name
'Lun, Huijie'
'Yang, Jinghe'
'Jin, Linyu'
'Cui, Sasa'
'Bai, Yanlong'
'Zhang, Xudong'
'Li, Yamin'

_publ_section_title
;
 Syntheses, structures and properties of two new coordination polymers
 based on d-camphoric acid and 2-phenyl-4,6-diamino-1,3,5-triazine
;
_journal_name_full 'Journal of Solid State Chemistry'
_journal_page_first 135
_journal_page_last 140
_journal_paper_doi 10.1016/j.jssc.2014.12.011
_journal_volume 225
_journal_year 2015
_chemical_formula_sum 'C19 H23.25 N5 Ni O4.13'
_chemical_formula_weight 446.39
_space_group_IT_number 15
_space_group_name_Hall '-C 2yc'
_space_group_name_H-M_alt 'C 1 2/c 1'
_symmetry_cell_setting monoclinic
_symmetry_space_group_name_H-M 'C 1 2/c 1'
_atom_sites_solution_hydrogens geom
_atom_sites_solution_primary direct
_atom_sites_solution_secondary difmap
_audit_creation_method SHELXL-97
_cell_angle_alpha 90.00
_cell_angle_beta 96.8770(10)
_cell_angle_gamma 90.00
_cell_formula_units_Z 8
_cell_length_a 23.3968(11)
_cell_length_b 13.1440(6)
_cell_length_c 12.9666(7)
_cell_measurement_temperature 296(2)
_cell_volume 3958.9(3)
_computing_structure_refinement 'SHELXL-97 (Sheldrick, 1997)'
_computing_structure_solution 'SHELXS-97 (Sheldrick, 1990)'
_diffrn_ambient_temperature 296(2)
_diffrn_measured_fraction_theta_full 0.958
_diffrn_measured_fraction_theta_max 0.958
_diffrn_radiation_monochromator graphite
_diffrn_radiation_source 'fine-focus sealed tube'
_diffrn_radiation_type MoK\a
_diffrn_radiation_wavelength 0.71073
_diffrn_reflns_av_R_equivalents 0.0317
_diffrn_reflns_av_sigmaI/netI 0.0424
_diffrn_reflns_limit_h_max 29
_diffrn_reflns_limit_h_min -29
_diffrn_reflns_limit_k_max 17
_diffrn_reflns_limit_k_min -8
_diffrn_reflns_limit_l_max 15
_diffrn_reflns_limit_l_min -16
_diffrn_reflns_number 12416
_diffrn_reflns_theta_full 28.36
_diffrn_reflns_theta_max 28.36
_diffrn_reflns_theta_min 1.75
_exptl_absorpt_coefficient_mu 1.017
_exptl_crystal_colour green
_exptl_crystal_density_diffrn 1.498
_exptl_crystal_density_method 'not measured'
_exptl_crystal_description block
_exptl_crystal_F_000 1866
_exptl_crystal_size_max 0.26
_exptl_crystal_size_mid 0.18
_exptl_crystal_size_min 0.15
_refine_diff_density_max 0.718
_refine_diff_density_min -0.414
_refine_diff_density_rms 0.072
_refine_ls_extinction_method none
_refine_ls_goodness_of_fit_ref 1.182
_refine_ls_hydrogen_treatment mixed
_refine_ls_matrix_type full
_refine_ls_number_parameters 273
_refine_ls_number_reflns 4744
_refine_ls_number_restraints 0
_refine_ls_restrained_S_all 1.182
_refine_ls_R_factor_all 0.0699
_refine_ls_R_factor_gt 0.0524
_refine_ls_shift/su_max 0.000
_refine_ls_shift/su_mean 0.000
_refine_ls_structure_factor_coef Fsqd
_refine_ls_weighting_details 'calc w=1/[\s^2^(Fo^2^)+(0.0217P)^2^+14.3743P] where P=(Fo^2^+2Fc^2^)/3'
_refine_ls_weighting_scheme calc
_refine_ls_wR_factor_gt 0.1111
_refine_ls_wR_factor_ref 0.1170
_reflns_number_gt 3755
_reflns_number_total 4744
_reflns_threshold_expression >2sigma(I)
_cod_data_source_file JSSC-2015-225-135.cif
_cod_data_source_block 2
_cod_depositor_comments
;
The following automatic conversions were performed:

data item '_symmetry_cell_setting' value 'Monoclinic' was changed to
'monoclinic' in accordance with the built-in table derived from the
CIF Core dictionary named 'cif_core.dic' version 2.4.5 last updated
on 2014-11-21.

Automatic conversion script
Id: cif_fix_values 8369 2020-08-20 11:38:08Z andrius 
;
_cod_original_sg_symbol_H-M C2/c
_cod_database_code 1562015

loop_
_symmetry_equiv_pos_as_xyz
'x, y, z'
'-x, y, -z+1/2'
'x+1/2, y+1/2, z'
'-x+1/2, y+1/2, -z+1/2'
'-x, -y, -z'
'x, -y, z-1/2'
'-x+1/2, -y+1/2, -z'
'x+1/2, -y+1/2, z-1/2'

loop_
_atom_site_label
_atom_site_type_symbol
_atom_site_fract_x
_atom_site_fract_y
_atom_site_fract_z
_atom_site_U_iso_or_equiv
_atom_site_adp_type
_atom_site_occupancy
_atom_site_symmetry_multiplicity
_atom_site_calc_flag
_atom_site_refinement_flags
_atom_site_disorder_assembly
_atom_site_disorder_group
Ni1 Ni 0.306842(17) -0.27577(3) 0.49144(3) 0.02546(12) Uani 1 1 d . . .
O1 O 0.31894(10) 0.22482(17) 0.14002(17) 0.0311(5) Uani 1 1 d . . .
O2 O 0.22651(10) 0.19147(17) 0.15561(17) 0.0327(5) Uani 1 1 d . . .
O3 O 0.25522(10) -0.12466(17) 0.46325(18) 0.0326(5) Uani 1 1 d . . .
O4 O 0.34581(10) -0.14942(18) 0.44190(19) 0.0369(6) Uani 1 1 d . . .
N1 N 0.37144(11) -0.3861(2) 0.5006(2) 0.0312(6) Uani 1 1 d . . .
N2 N 0.42276(13) -0.5065(2) 0.4089(3) 0.0447(8) Uani 1 1 d . . .
N3 N 0.41668(14) -0.5314(2) 0.5875(3) 0.0466(8) Uani 1 1 d . . .
N4 N 0.37566(15) -0.4079(3) 0.6774(3) 0.0512(9) Uani 1 1 d . . .
H4A H 0.3860 -0.4419 0.7331 0.061 Uiso 1 1 calc R . .
H4B H 0.3574 -0.3514 0.6806 0.061 Uiso 1 1 calc R . .
N5 N 0.38979(15) -0.3594(3) 0.3315(3) 0.0528(9) Uani 1 1 d . . .
H5B H 0.4045 -0.3788 0.2771 0.063 Uiso 1 1 calc R . .
H5C H 0.3721 -0.3020 0.3316 0.063 Uiso 1 1 calc R . .
C1 C 0.38790(15) -0.4424(3) 0.5867(3) 0.0382(8) Uani 1 1 d . . .
C2 C 0.43127(15) -0.5599(3) 0.4961(4) 0.0448(10) Uani 1 1 d . . .
C3 C 0.39442(14) -0.4178(3) 0.4153(3) 0.0364(8) Uani 1 1 d . . .
C4 C 0.46066(16) -0.6606(3) 0.4921(4) 0.0552(12) Uani 1 1 d . . .
C5 C 0.4870(2) -0.6862(4) 0.4064(5) 0.0745(16) Uani 1 1 d . . .
H5A H 0.4859 -0.6418 0.3504 0.089 Uiso 1 1 calc R . .
C6 C 0.5157(2) -0.7803(5) 0.4041(6) 0.094(2) Uani 1 1 d . . .
H6A H 0.5336 -0.7980 0.3463 0.113 Uiso 1 1 calc R . .
C7 C 0.5172(2) -0.8446(4) 0.4850(7) 0.101(3) Uani 1 1 d . . .
H7A H 0.5364 -0.9064 0.4832 0.121 Uiso 1 1 calc R . .
C8 C 0.4913(3) -0.8199(4) 0.5683(7) 0.113(3) Uani 1 1 d . . .
H8A H 0.4924 -0.8652 0.6236 0.136 Uiso 1 1 calc R . .
C9 C 0.4629(2) -0.7277(4) 0.5729(5) 0.0825(17) Uani 1 1 d . . .
H9A H 0.4453 -0.7114 0.6314 0.099 Uiso 1 1 calc R . .
C10 C 0.30325(14) -0.0909(2) 0.4436(2) 0.0281(7) Uani 1 1 d . . .
C11 C 0.31003(15) 0.0225(2) 0.4245(3) 0.0318(7) Uani 1 1 d . . .
C12 C 0.2574(2) 0.0859(3) 0.4520(4) 0.0540(11) Uani 1 1 d . . .
H12A H 0.2243 0.0420 0.4547 0.065 Uiso 1 1 calc R . .
H12B H 0.2665 0.1183 0.5192 0.065 Uiso 1 1 calc R . .
C13 C 0.2447(2) 0.1641(4) 0.3695(3) 0.0671(15) Uani 1 1 d . . .
H13A H 0.2419 0.2310 0.4001 0.081 Uiso 1 1 calc R . .
H13B H 0.2087 0.1490 0.3271 0.081 Uiso 1 1 calc R . .
C14 C 0.29642(17) 0.1603(3) 0.3018(3) 0.0374(8) Uani 1 1 d . . .
C15 C 0.31395(17) 0.0474(3) 0.3088(3) 0.0393(9) Uani 1 1 d . . .
C16 C 0.3753(2) 0.0333(4) 0.2804(4) 0.0716(15) Uani 1 1 d . . .
H16A H 0.3760 0.0494 0.2084 0.107 Uiso 1 1 calc R . .
H16B H 0.3871 -0.0361 0.2927 0.107 Uiso 1 1 calc R . .
H16C H 0.4011 0.0776 0.3224 0.107 Uiso 1 1 calc R . .
C17 C 0.2709(2) -0.0188(3) 0.2383(3) 0.0514(11) Uani 1 1 d . . .
H17A H 0.2738 -0.0031 0.1668 0.077 Uiso 1 1 calc R . .
H17B H 0.2324 -0.0050 0.2535 0.077 Uiso 1 1 calc R . .
H17C H 0.2796 -0.0894 0.2509 0.077 Uiso 1 1 calc R . .
C18 C 0.27891(15) 0.1954(2) 0.1902(3) 0.0297(7) Uani 1 1 d . . .
C19' C 0.3360(4) 0.2370(6) 0.3608(5) 0.045(2) Uani 0.50 1 d P . .
H19A H 0.3703 0.2442 0.3275 0.068 Uiso 0.50 1 calc PR . .
H19B H 0.3461 0.2139 0.4308 0.068 Uiso 0.50 1 calc PR . .
H19C H 0.3168 0.3014 0.3614 0.068 Uiso 0.50 1 calc PR . .
C19 C 0.3593(4) 0.0609(6) 0.4914(7) 0.055(2) Uani 0.50 1 d P . .
H19D H 0.3554 0.0444 0.5623 0.083 Uiso 0.50 1 calc PR . .
H19E H 0.3615 0.1335 0.4840 0.083 Uiso 0.50 1 calc PR . .
H19F H 0.3938 0.0305 0.4722 0.083 Uiso 0.50 1 calc PR . .
O1W O 0.5000 -0.3979(13) 0.2500 0.055(4) Uiso 0.25 2 d SP . .

loop_
_atom_site_aniso_label
_atom_site_aniso_U_11
_atom_site_aniso_U_22
_atom_site_aniso_U_33
_atom_site_aniso_U_23
_atom_site_aniso_U_13
_atom_site_aniso_U_12
Ni1 0.0276(2) 0.02087(19) 0.0270(2) -0.00036(17) -0.00069(15) 0.00187(17)
O1 0.0345(12) 0.0264(11) 0.0305(12) 0.0041(10) -0.0036(10) -0.0030(10)
O2 0.0367(13) 0.0331(12) 0.0275(12) 0.0066(10) 0.0001(10) -0.0035(10)
O3 0.0373(13) 0.0271(12) 0.0332(13) 0.0034(10) 0.0030(10) -0.0067(10)
O4 0.0371(14) 0.0302(12) 0.0427(15) 0.0076(11) 0.0021(11) 0.0032(10)
N1 0.0281(14) 0.0276(14) 0.0366(16) -0.0011(12) -0.0013(12) 0.0056(11)
N2 0.0333(17) 0.0383(18) 0.063(2) -0.0085(16) 0.0082(15) 0.0076(14)
N3 0.0415(18) 0.0318(16) 0.062(2) -0.0025(15) -0.0105(16) 0.0126(14)
N4 0.066(2) 0.046(2) 0.0392(19) 0.0077(15) -0.0035(16) 0.0250(17)
N5 0.056(2) 0.054(2) 0.053(2) 0.0102(17) 0.0264(17) 0.0170(17)
C1 0.0328(19) 0.0327(18) 0.047(2) 0.0020(16) -0.0053(16) 0.0070(15)
C2 0.0273(18) 0.0284(18) 0.075(3) -0.0096(19) -0.0077(18) 0.0060(14)
C3 0.0243(17) 0.0356(19) 0.050(2) -0.0042(16) 0.0054(15) 0.0015(14)
C4 0.031(2) 0.033(2) 0.097(4) -0.019(2) -0.014(2) 0.0077(16)
C5 0.050(3) 0.054(3) 0.117(5) -0.025(3) 0.000(3) 0.018(2)
C6 0.052(3) 0.063(4) 0.166(7) -0.044(4) 0.006(4) 0.015(3)
C7 0.060(4) 0.042(3) 0.191(8) -0.031(4) -0.031(4) 0.020(3)
C8 0.113(5) 0.044(3) 0.177(8) 0.004(4) -0.006(5) 0.037(4)
C9 0.089(4) 0.039(3) 0.117(5) 0.002(3) 0.003(3) 0.024(3)
C10 0.0356(18) 0.0241(15) 0.0229(16) 0.0014(12) -0.0035(13) -0.0029(14)
C11 0.045(2) 0.0207(15) 0.0277(17) 0.0057(13) -0.0030(14) -0.0043(14)
C12 0.073(3) 0.031(2) 0.062(3) 0.0053(19) 0.023(2) 0.006(2)
C13 0.103(4) 0.065(3) 0.034(2) 0.002(2) 0.012(2) 0.043(3)
C14 0.057(2) 0.0245(16) 0.0281(18) 0.0070(14) -0.0080(16) -0.0067(16)
C15 0.055(2) 0.0288(18) 0.0339(19) 0.0060(15) 0.0029(17) 0.0022(16)
C16 0.058(3) 0.088(4) 0.073(3) 0.023(3) 0.027(3) 0.014(3)
C17 0.094(3) 0.0238(18) 0.032(2) -0.0039(15) -0.008(2) -0.001(2)
C18 0.042(2) 0.0178(14) 0.0272(17) 0.0023(12) -0.0031(15) -0.0038(13)
C19' 0.073(5) 0.032(4) 0.026(4) 0.013(3) -0.015(3) -0.016(4)
C19 0.070(6) 0.041(5) 0.048(5) 0.011(4) -0.015(4) -0.013(4)

loop_
_atom_type_symbol
_atom_type_description
_atom_type_scat_dispersion_real
_atom_type_scat_dispersion_imag
_atom_type_scat_source
C C 0.0033 0.0016 'International Tables Vol C Tables 4.2.6.8 and 6.1.1.4'
H H 0.0000 0.0000 'International Tables Vol C Tables 4.2.6.8 and 6.1.1.4'
N N 0.0061 0.0033 'International Tables Vol C Tables 4.2.6.8 and 6.1.1.4'
O O 0.0106 0.0060 'International Tables Vol C Tables 4.2.6.8 and 6.1.1.4'
Ni Ni 0.3393 1.1124 'International Tables Vol C Tables 4.2.6.8 and 6.1.1.4'

loop_
_geom_angle_atom_site_label_1
_geom_angle_atom_site_label_2
_geom_angle_atom_site_label_3
_geom_angle
_geom_angle_site_symmetry_1
_geom_angle_site_symmetry_3
O2 Ni1 O1 164.25(9) 4_545 6_556
O2 Ni1 O4 90.75(10) 4_545 .
O1 Ni1 O4 90.77(10) 6_556 .
O2 Ni1 N1 95.79(10) 4_545 .
O1 Ni1 N1 99.08(10) 6_556 .
O4 Ni1 N1 103.66(10) . .
O2 Ni1 O3 85.93(9) 4_545 7_546
O1 Ni1 O3 87.84(9) 6_556 7_546
O4 Ni1 O3 162.17(9) . 7_546
N1 Ni1 O3 94.11(10) . 7_546
O2 Ni1 O3 84.21(9) 4_545 .
O1 Ni1 O3 83.01(8) 6_556 .
O4 Ni1 O3 59.89(9) . .
N1 Ni1 O3 163.53(10) . .
O3 Ni1 O3 102.31(7) 7_546 .
O2 Ni1 C10 88.58(10) 4_545 .
O1 Ni1 C10 84.93(10) 6_556 .
O4 Ni1 C10 29.99(10) . .
N1 Ni1 C10 133.63(11) . .
O3 Ni1 C10 132.26(10) 7_546 .
O3 Ni1 C10 29.97(9) . .
O2 Ni1 Ni1 82.07(7) 4_545 7_546
O1 Ni1 Ni1 82.51(7) 6_556 7_546
O4 Ni1 Ni1 107.18(7) . 7_546
N1 Ni1 Ni1 149.10(8) . 7_546
O3 Ni1 Ni1 55.01(7) 7_546 7_546
O3 Ni1 Ni1 47.30(6) . 7_546
C10 Ni1 Ni1 77.26(8) . 7_546
C18 O1 Ni1 124.2(2) . 6
C18 O2 Ni1 125.4(2) . 4
C10 O3 Ni1 160.4(2) . 7_546
C10 O3 Ni1 82.78(19) . .
Ni1 O3 Ni1 77.69(7) 7_546 .
C10 O4 Ni1 96.2(2) . .
C3 N1 C1 113.8(3) . .
C3 N1 Ni1 121.6(2) . .
C1 N1 Ni1 123.9(2) . .
C2 N2 C3 115.5(3) . .
C2 N3 C1 114.8(3) . .
C1 N4 H4A 120.0 . .
C1 N4 H4B 120.0 . .
H4A N4 H4B 120.0 . .
C3 N5 H5B 120.0 . .
C3 N5 H5C 120.0 . .
H5B N5 H5C 120.0 . .
N4 C1 N3 116.8(3) . .
N4 C1 N1 118.3(3) . .
N3 C1 N1 124.9(4) . .
N2 C2 N3 125.8(3) . .
N2 C2 C4 117.5(4) . .
N3 C2 C4 116.7(4) . .
N5 C3 N2 116.3(4) . .
N5 C3 N1 119.4(3) . .
N2 C3 N1 124.3(4) . .
C9 C4 C5 118.8(4) . .
C9 C4 C2 121.4(5) . .
C5 C4 C2 119.8(5) . .
C4 C5 C6 119.5(6) . .
C4 C5 H5A 120.3 . .
C6 C5 H5A 120.3 . .
C7 C6 C5 120.2(7) . .
C7 C6 H6A 119.9 . .
C5 C6 H6A 119.9 . .
C8 C7 C6 120.3(6) . .
C8 C7 H7A 119.8 . .
C6 C7 H7A 119.8 . .
C7 C8 C9 120.8(7) . .
C7 C8 H8A 119.6 . .
C9 C8 H8A 119.6 . .
C4 C9 C8 120.4(6) . .
C4 C9 H9A 119.8 . .
C8 C9 H9A 119.8 . .
O4 C10 O3 120.9(3) . .
O4 C10 C11 119.8(3) . .
O3 C10 C11 119.3(3) . .
O4 C10 Ni1 53.81(16) . .
O3 C10 Ni1 67.25(17) . .
C11 C10 Ni1 171.2(2) . .
C19 C11 C10 109.6(4) . .
C19 C11 C15 111.8(4) . .
C10 C11 C15 112.5(3) . .
C19 C11 C12 105.7(5) . .
C10 C11 C12 112.6(3) . .
C15 C11 C12 104.4(3) . .
C13 C12 C11 107.4(3) . .
C13 C12 H12A 110.2 . .
C11 C12 H12A 110.2 . .
C13 C12 H12B 110.2 . .
C11 C12 H12B 110.2 . .
H12A C12 H12B 108.5 . .
C12 C13 C14 106.1(3) . .
C12 C13 H13A 110.5 . .
C14 C13 H13A 110.5 . .
C12 C13 H13B 110.5 . .
C14 C13 H13B 110.5 . .
H13A C13 H13B 108.7 . .
C19' C14 C18 110.9(3) . .
C19' C14 C15 118.0(4) . .
C18 C14 C15 112.7(3) . .
C19' C14 C13 99.3(5) . .
C18 C14 C13 112.4(3) . .
C15 C14 C13 102.4(3) . .
C16 C15 C14 110.7(3) . .
C16 C15 C17 110.6(4) . .
C14 C15 C17 111.0(3) . .
C16 C15 C11 111.9(3) . .
C14 C15 C11 102.4(3) . .
C17 C15 C11 110.1(3) . .
C15 C16 H16A 109.5 . .
C15 C16 H16B 109.5 . .
H16A C16 H16B 109.5 . .
C15 C16 H16C 109.5 . .
H16A C16 H16C 109.5 . .
H16B C16 H16C 109.5 . .
C15 C17 H17A 109.5 . .
C15 C17 H17B 109.5 . .
H17A C17 H17B 109.5 . .
C15 C17 H17C 109.5 . .
H17A C17 H17C 109.5 . .
H17B C17 H17C 109.5 . .
O2 C18 O1 125.6(3) . .
O2 C18 C14 117.7(3) . .
O1 C18 C14 116.7(3) . .
C14 C19' H19A 109.5 . .
C14 C19' H19B 109.5 . .
H19A C19' H19B 109.5 . .
C14 C19' H19C 109.5 . .
H19A C19' H19C 109.5 . .
H19B C19' H19C 109.5 . .
C11 C19 H19D 109.5 . .
C11 C19 H19E 109.5 . .
H19D C19 H19E 109.5 . .
C11 C19 H19F 109.5 . .
H19D C19 H19F 109.5 . .
H19E C19 H19F 109.5 . .

loop_
_geom_bond_atom_site_label_1
_geom_bond_atom_site_label_2
_geom_bond_distance
_geom_bond_site_symmetry_2
Ni1 O2 2.018(2) 4_545
Ni1 O1 2.027(2) 6_556
Ni1 O4 2.035(2) .
Ni1 N1 2.087(3) .
Ni1 O3 2.091(2) 7_546
Ni1 O3 2.331(2) .
Ni1 C10 2.507(3) .
Ni1 Ni1 2.7793(8) 7_546
O1 C18 1.263(4) .
O1 Ni1 2.027(2) 6
O2 C18 1.255(4) .
O2 Ni1 2.018(2) 4
O3 C10 1.262(4) .
O3 Ni1 2.091(2) 7_546
O4 C10 1.261(4) .
N1 C3 1.352(5) .
N1 C1 1.356(4) .
N2 C2 1.326(5) .
N2 C3 1.349(5) .
N3 C2 1.326(5) .
N3 C1 1.350(4) .
N4 C1 1.323(5) .
N4 H4A 0.8600 .
N4 H4B 0.8600 .
N5 C3 1.324(5) .
N5 H5B 0.8600 .
N5 H5C 0.8600 .
C2 C4 1.495(5) .
C4 C9 1.365(7) .
C4 C5 1.376(7) .
C5 C6 1.408(7) .
C5 H5A 0.9300 .
C6 C7 1.344(10) .
C6 H6A 0.9300 .
C7 C8 1.340(10) .
C7 H7A 0.9300 .
C8 C9 1.387(7) .
C8 H8A 0.9300 .
C9 H9A 0.9300 .
C10 C11 1.523(4) .
C11 C19 1.448(8) .
C11 C15 1.549(5) .
C11 C12 1.562(5) .
C12 C13 1.488(6) .
C12 H12A 0.9700 .
C12 H12B 0.9700 .
C13 C14 1.578(6) .
C13 H13A 0.9700 .
C13 H13B 0.9700 .
C14 C19' 1.513(8) .
C14 C18 1.528(4) .
C14 C15 1.539(5) .
C15 C16 1.535(6) .
C15 C17 1.545(5) .
C16 H16A 0.9600 .
C16 H16B 0.9600 .
C16 H16C 0.9600 .
C17 H17A 0.9600 .
C17 H17B 0.9600 .
C17 H17C 0.9600 .
C19' H19A 0.9600 .
C19' H19B 0.9600 .
C19' H19C 0.9600 .
C19 H19D 0.9600 .
C19 H19E 0.9600 .
C19 H19F 0.9600 .

loop_
_geom_hbond_atom_site_label_D
_geom_hbond_atom_site_label_H
_geom_hbond_atom_site_label_A
_geom_hbond_distance_DH
_geom_hbond_distance_HA
_geom_hbond_distance_DA
_geom_hbond_angle_DHA
_geom_hbond_site_symmetry_A
N4 H4A N2 0.86 2.43 3.271(5) 164.7 6_546
N4 H4B O1 0.86 1.93 2.763(4) 161.3 6_556
